data_7129168
loop_
_publ_author_name
'Krempner, Clemens'
'Manankandayalage, Chamila'
'Unruh, Daniel K.'

_publ_section_title
;
 Carbon Monoxide Bond Cleavage Mediated by an Intramolecular Frustrated
 Lewis Pair: Access to New B/N Heterocycles via Selective Incorporation of
 Single Carbon Atoms
;
_journal_name_full 'Chemical Communications'
_journal_paper_doi 10.1039/D1CC05673E
_journal_year 2021
_chemical_formula_moiety 'C20 H30 B N3 O, C6 H6'
_chemical_formula_sum 'C26 H36 B N3 O'
_chemical_formula_weight 417.39
_space_group_crystal_system monoclinic
_space_group_IT_number 14
_space_group_name_Hall '-P 2ybc'
_space_group_name_H-M_alt 'P 1 21/c 1'
_atom_sites_solution_hydrogens geom
_atom_sites_solution_primary dual
_audit_creation_date 2021-04-28
_audit_creation_method
;
Olex2 1.3-ac4
(compiled 2020.03.28 svn.rd84adfe8 for Rigaku Oxford Diffraction, GUI svn.r6032)
;
_audit_update_record
;
2021-06-23 deposited with the CCDC.	2021-10-29 downloaded from the CCDC.
;
_cell_angle_alpha 90
_cell_angle_beta 91.476(3)
_cell_angle_gamma 90
_cell_formula_units_Z 8
_cell_length_a 9.9123(3)
_cell_length_b 21.9456(7)
_cell_length_c 21.0718(8)
_cell_measurement_reflns_used 6589
_cell_measurement_temperature 100.0(2)
_cell_measurement_theta_max 76.1800
_cell_measurement_theta_min 2.9010
_cell_volume 4582.3(3)
_computing_cell_refinement 'CrysAlisPro 1.171.40.82a (Rigaku OD, 2020)'
_computing_data_collection 'CrysAlisPro 1.171.40.82a (Rigaku OD, 2020)'
_computing_data_reduction 'CrysAlisPro 1.171.40.82a (Rigaku OD, 2020)'
_computing_molecular_graphics 'Olex2 1.3-ac4 (Dolomanov et al., 2009)'
_computing_publication_material 'Olex2 1.3-ac4 (Dolomanov et al., 2009)'
_computing_structure_refinement 'XL  (Sheldrick, 2008)'
_computing_structure_solution 'SHELXT 2014/5 (Sheldrick, 2014)'
_diffrn_ambient_environment N~2~
_diffrn_ambient_temperature 100.0(2)
_diffrn_detector 'Hybrid Pixel Array Detector'
_diffrn_detector_area_resol_mean 10.0000
_diffrn_detector_type HyPix
_diffrn_measured_fraction_theta_full 0.993
_diffrn_measured_fraction_theta_max 0.949
_diffrn_measurement_details
;
List of Runs (angles in degrees, time in seconds):

  # Type    Start    End  Width  t~exp~   \w     \q     \k     \f   Frames
#--------------------------------------------------------------------------
  1  \w    -51.00  25.00   0.50   12.00    --  -47.70  47.00  35.00  152
  2  \w    -22.00  28.00   0.50   12.00    --  -47.70  19.00  90.00  100
  3  \w    -40.00 -14.00   0.50   32.00    --  -86.25  45.00 150.00   52
  4  \w    -49.00 -24.00   0.50   32.00    --  -86.25  45.00 120.00   50
  5  \w    -51.00 -26.00   0.50   32.00    --  -86.25  47.00  35.00   50
  6  \w    -48.00 -17.00   0.50   32.00    --  -86.25  45.00   0.00   62
  7  \w    -45.00 -14.00   0.50   32.00    --  -86.25  45.00-150.00   62
  8  \w    -49.00 -24.00   0.50   32.00    --  -86.25  45.00-180.00   50
  9  \w   -101.00 -75.00   0.50   32.00    --  -86.25 -47.00-113.00   52
 10  \w   -113.00 -60.00   0.50   12.00    --  -47.70 -47.00-113.00  106
 11  \w   -118.00 -74.00   0.50   12.00    --  -47.70-125.00-180.00   88
 12  \w    -15.00  32.00   0.50   12.00    --   47.70 -47.00-113.00   94
 13  \w     37.00  70.00   0.50   32.00    --  107.75 -61.00 -30.00   66
 14  \w     40.00  67.00   0.50   32.00    --  107.75 -94.00 -90.00   54
 15  \w     81.00 106.00   0.50   32.00    --  107.75 -94.00 -90.00   50
 16  \w     36.00  65.00   0.50   32.00    --  107.75 -61.00  30.00   58
 17  \w     38.00  94.00   0.50   32.00    --  107.75 -77.00  90.00  112
 18  \w     37.00  72.00   0.50   32.00    --  107.75 -61.00 150.00   70
 19  \w     46.00  72.00   0.50   32.00    --  107.75 -61.00 120.00   52
 20  \w     40.00  73.00   0.50   32.00    --  107.75 -61.00  90.00   66
 21  \w     42.00  68.00   0.50   32.00    --  107.75 -61.00   0.00   52
 22  \w     37.00  73.00   0.50   32.00    --  107.75 -61.00 -90.00   72
 23  \w     35.00 107.00   0.50   32.00    --  107.75 -77.00-150.00  144
 24  \w     35.00  73.00   0.50   32.00    --  107.75 -61.00-150.00   76
 25  \w    149.00 175.00   0.50   32.00    --  107.75  45.00 -30.00   52
 26  \w    105.00 144.00   0.50   32.00    --  107.75  45.00 -30.00   78
 27  \w     95.00 172.00   0.50   32.00    --  107.75  47.00  35.00  154
 28  \w     95.00 166.00   0.50   32.00    --  107.75  30.00 150.00  142
 29  \w     48.00  78.00   0.50   12.00    --   47.70  47.00  35.00   60
 30  \w   -119.00 -73.00   0.50   12.00    --  -47.70-125.00  30.00   92
;
_diffrn_measurement_device 'four-circle diffractometer'
_diffrn_measurement_device_type 'XtaLAB Synergy, Dualflex, HyPix'
_diffrn_measurement_method '\w scans'
_diffrn_orient_matrix_type 'CrysAlisPro convention (1999,Acta A55,543-557)'
_diffrn_orient_matrix_UB_11 0.0203709000
_diffrn_orient_matrix_UB_12 0.0320081000
_diffrn_orient_matrix_UB_13 0.0645987000
_diffrn_orient_matrix_UB_21 -0.1357956000
_diffrn_orient_matrix_UB_22 -0.0257365000
_diffrn_orient_matrix_UB_23 0.0217756000
_diffrn_orient_matrix_UB_31 0.0729329000
_diffrn_orient_matrix_UB_32 -0.0569250000
_diffrn_orient_matrix_UB_33 0.0264819000
_diffrn_radiation_monochromator mirror
_diffrn_radiation_probe x-ray
_diffrn_radiation_type 'Cu K\a'
_diffrn_radiation_wavelength 1.54184
_diffrn_reflns_av_R_equivalents 0.0826
_diffrn_reflns_av_unetI/netI 0.0708
_diffrn_reflns_Laue_measured_fraction_full 0.993
_diffrn_reflns_Laue_measured_fraction_max 0.949
_diffrn_reflns_limit_h_max 12
_diffrn_reflns_limit_h_min -11
_diffrn_reflns_limit_k_max 24
_diffrn_reflns_limit_k_min -27
_diffrn_reflns_limit_l_max 26
_diffrn_reflns_limit_l_min -26
_diffrn_reflns_number 34975
_diffrn_reflns_point_group_measured_fraction_full 0.993
_diffrn_reflns_point_group_measured_fraction_max 0.949
_diffrn_reflns_theta_full 67.684
_diffrn_reflns_theta_max 78.151
_diffrn_reflns_theta_min 2.908
_diffrn_source 'micro-focus sealed X-ray tube'
_diffrn_source_type 'PhotonJet (Cu) X-ray Source'
_exptl_absorpt_coefficient_mu 0.563
_exptl_absorpt_correction_T_max 1.000
_exptl_absorpt_correction_T_min 0.889
_exptl_absorpt_correction_type gaussian
_exptl_absorpt_process_details
;
CrysAlisPro 1.171.40.82a (Rigaku Oxford Diffraction, 2020)
Numerical absorption correction based on gaussian integration over
a multifaceted crystal model
Empirical absorption correction using spherical harmonics,
implemented in SCALE3 ABSPACK scaling algorithm.
;
_exptl_crystal_colour 'clear yellow'
_exptl_crystal_colour_lustre clear
_exptl_crystal_colour_primary yellow
_exptl_crystal_density_diffrn 1.210
_exptl_crystal_description irregular
_exptl_crystal_F_000 1808
_exptl_crystal_recrystallization_method 'slow evaporation from benzene'
_exptl_crystal_size_max 0.088
_exptl_crystal_size_mid 0.05
_exptl_crystal_size_min 0.04
_refine_diff_density_max 0.312
_refine_diff_density_min -0.285
_refine_diff_density_rms 0.065
_refine_ls_extinction_method none
_refine_ls_goodness_of_fit_ref 1.022
_refine_ls_hydrogen_treatment constr
_refine_ls_matrix_type full
_refine_ls_number_parameters 555
_refine_ls_number_reflns 9335
_refine_ls_number_restraints 0
_refine_ls_restrained_S_all 1.022
_refine_ls_R_factor_all 0.1086
_refine_ls_R_factor_gt 0.0727
_refine_ls_shift/su_max 0.000
_refine_ls_shift/su_mean 0.000
_refine_ls_structure_factor_coef Fsqd
_refine_ls_weighting_details 'w=1/[\s^2^(Fo^2^)+(0.1024P)^2^+3.5271P] where P=(Fo^2^+2Fc^2^)/3'
_refine_ls_weighting_scheme calc
_refine_ls_wR_factor_gt 0.1909
_refine_ls_wR_factor_ref 0.2144
_reflns_Friedel_coverage 0.000
_reflns_number_gt 6138
_reflns_number_total 9335
_reflns_threshold_expression 'I > 2\s(I)'
_cod_data_source_file d1cc05673e2.cif
_cod_data_source_block 3
_cod_database_code 7129168
_shelx_shelxl_version_number 2018/3
_chemical_oxdiff_formula 'B N3 O C20 H30'
_shelx_space_group_comment
;
The symmetry employed for this shelxl refinement is uniquely defined
by the following loop, which should always be used as a source of
symmetry information in preference to the above space-group names.
They are only intended as comments.
;
_shelx_estimated_absorpt_t_max 0.978
_shelx_estimated_absorpt_t_min 0.952
_reflns_odcompleteness_completeness 99.14
_reflns_odcompleteness_iscentric 1
_reflns_odcompleteness_theta 68.13
_olex2_refinement_description
;
1. Fixed Uiso
 At 1.2 times of:
  All C(H) groups, All C(H,H) groups
 At 1.5 times of:
  All C(H,H,H) groups
2.a Ternary CH refined with riding coordinates:
 C13(H13), C17(H17), C33(H33), C37(H37)
2.b Secondary CH2 refined with riding coordinates:
 C14(H14A,H14B), C15(H15A,H15B), C16(H16A,H16B), C18(H18A,H18B), C19(H19A,
 H19B), C20(H20A,H20B), C34(H34A,H34B), C35(H35A,H35B), C36(H36A,H36B),
 C38(H38A,H38B), C39(H39A,H39B), C40(H40A,H40B)
2.c Aromatic/amide H refined with riding coordinates:
 C4(H4), C5(H5), C6(H6), C7(H7), C24(H24), C25(H25), C26(H26), C27(H27),
 C46(H46), C41(H41), C42(H42), C43(H43), C44(H44), C45(H45), C47(H47), C48(H48),
  C49(H49), C50(H50), C51(H51), C52(H52)
2.d Fitted hexagon refined as free rotating group:
 C46(C41,C42,C43,C44,C45)
2.e Idealised Me refined as rotating group:
 C9(H9A,H9B,H9C), C10(H10A,H10B,H10C), C11(H11A,H11B,H11C), C12(H12A,H12B,
 H12C), C29(H29A,H29B,H29C), C30(H30A,H30B,H30C), C31(H31A,H31B,H31C), C32(H32A,
 H32B,H32C)
;
_olex2_exptl_crystal_mounting_method 'Hampton Reasearch 20um nylon loop'
_olex2_submission_original_sample_id kre20_28
_olex2_submission_special_instructions 'No special instructions were received'
_oxdiff_exptl_absorpt_empirical_details
;
Empirical correction (ABSPACK) includes:
- Absorption correction using spherical harmonics
- Frame scaling
;
_oxdiff_exptl_absorpt_empirical_full_max 1.765
_oxdiff_exptl_absorpt_empirical_full_min 0.482

loop_
_space_group_symop_operation_xyz
'x, y, z'
'-x, y+1/2, -z+1/2'
'-x, -y, -z'
'x, -y-1/2, z-1/2'

loop_
_atom_site_label
_atom_site_type_symbol
_atom_site_fract_x
_atom_site_fract_y
_atom_site_fract_z
_atom_site_U_iso_or_equiv
_atom_site_adp_type
_atom_site_occupancy
_atom_site_site_symmetry_order
_atom_site_calc_flag
_atom_site_refinement_flags_posn
_atom_site_refinement_flags_adp
_atom_site_refinement_flags_occupancy
_atom_site_disorder_assembly
_atom_site_disorder_group
O1 O 0.9228(2) 0.36690(9) 0.26264(11) 0.0380(5) Uani 1 1 d . . . . .
N1 N 0.5510(2) 0.36872(10) 0.24664(12) 0.0290(5) Uani 1 1 d . . . . .
N2 N 0.3544(2) 0.41314(10) 0.28468(12) 0.0334(6) Uani 1 1 d . . . . .
N3 N 0.3454(2) 0.36241(11) 0.18844(12) 0.0326(5) Uani 1 1 d . . . . .
C1 C 0.7990(3) 0.36322(12) 0.25480(14) 0.0298(6) Uani 1 1 d . . . . .
C3 C 0.7350(3) 0.30320(13) 0.24281(13) 0.0297(6) Uani 1 1 d . . . . .
C2 C 0.5943(3) 0.30822(12) 0.23762(13) 0.0287(6) Uani 1 1 d . . . . .
C4 C 0.5167(3) 0.25552(12) 0.22951(14) 0.0310(6) Uani 1 1 d . . . . .
H4 H 0.423197 0.257945 0.225675 0.037 Uiso 1 1 calc R U . . .
C5 C 0.5813(3) 0.19948(13) 0.22726(14) 0.0339(6) Uani 1 1 d . . . . .
H5 H 0.529629 0.164352 0.222337 0.041 Uiso 1 1 calc R U . . .
C6 C 0.7210(3) 0.19427(13) 0.23213(15) 0.0351(7) Uani 1 1 d . . . . .
H6 H 0.762104 0.156258 0.230114 0.042 Uiso 1 1 calc R U . . .
C7 C 0.7974(3) 0.24610(12) 0.23997(14) 0.0307(6) Uani 1 1 d . . . . .
H7 H 0.890909 0.243222 0.243392 0.037 Uiso 1 1 calc R U . . .
C8 C 0.4165(3) 0.38129(12) 0.23980(14) 0.0309(6) Uani 1 1 d . . . . .
C9 C 0.3949(3) 0.41023(14) 0.35154(15) 0.0373(7) Uani 1 1 d . . . . .
H9A H 0.473456 0.384923 0.356512 0.056 Uiso 1 1 calc R U . . .
H9B H 0.322663 0.393344 0.375413 0.056 Uiso 1 1 calc R U . . .
H9C H 0.415247 0.450506 0.366776 0.056 Uiso 1 1 calc R U . . .
C10 C 0.2372(3) 0.45223(14) 0.27047(18) 0.0413(7) Uani 1 1 d . . . . .
H10A H 0.156892 0.432766 0.284971 0.062 Uiso 1 1 calc R U . . .
H10B H 0.229214 0.458802 0.225490 0.062 Uiso 1 1 calc R U . . .
H10C H 0.248796 0.490664 0.291674 0.062 Uiso 1 1 calc R U . . .
C11 C 0.2026(3) 0.34469(14) 0.19012(17) 0.0389(7) Uani 1 1 d . . . . .
H11A H 0.148921 0.373792 0.166688 0.058 Uiso 1 1 calc R U . . .
H11B H 0.174457 0.343622 0.233356 0.058 Uiso 1 1 calc R U . . .
H11C H 0.191208 0.305076 0.171421 0.058 Uiso 1 1 calc R U . . .
C12 C 0.4083(3) 0.35198(14) 0.12762(15) 0.0371(7) Uani 1 1 d . . . . .
H12A H 0.406684 0.309220 0.118033 0.056 Uiso 1 1 calc R U . . .
H12B H 0.500062 0.365967 0.129840 0.056 Uiso 1 1 calc R U . . .
H12C H 0.359569 0.373895 0.094943 0.056 Uiso 1 1 calc R U . . .
C13 C 0.6877(3) 0.46971(13) 0.30174(15) 0.0329(6) Uani 1 1 d . . . . .
H13 H 0.669018 0.452368 0.343465 0.039 Uiso 1 1 calc R U . . .
C14 C 0.5840(3) 0.52092(13) 0.28737(15) 0.0357(7) Uani 1 1 d . . . . .
H14A H 0.495271 0.506104 0.298129 0.043 Uiso 1 1 calc R U . . .
H14B H 0.604863 0.555055 0.315172 0.043 Uiso 1 1 calc R U . . .
C15 C 0.5767(3) 0.54444(13) 0.21900(16) 0.0365(7) Uani 1 1 d . . . . .
H15A H 0.492786 0.566566 0.212522 0.044 Uiso 1 1 calc R U . . .
H15B H 0.650133 0.572961 0.213120 0.044 Uiso 1 1 calc R U . . .
C16 C 0.5848(3) 0.49476(13) 0.16881(15) 0.0341(6) Uani 1 1 d . . . . .
H16A H 0.596296 0.513688 0.127704 0.041 Uiso 1 1 calc R U . . .
H16B H 0.500032 0.472628 0.167146 0.041 Uiso 1 1 calc R U . . .
C17 C 0.7001(3) 0.44951(13) 0.18103(14) 0.0319(6) Uani 1 1 d . . . . .
H17 H 0.695871 0.418467 0.147604 0.038 Uiso 1 1 calc R U . . .
C18 C 0.8420(3) 0.47940(14) 0.18070(15) 0.0351(7) Uani 1 1 d . . . . .
H18A H 0.908604 0.447349 0.176729 0.042 Uiso 1 1 calc R U . . .
H18B H 0.847004 0.504900 0.143236 0.042 Uiso 1 1 calc R U . . .
C19 C 0.8812(3) 0.51842(14) 0.23924(15) 0.0362(7) Uani 1 1 d . . . . .
H19A H 0.978732 0.521867 0.241536 0.043 Uiso 1 1 calc R U . . .
H19B H 0.845080 0.559089 0.232745 0.043 Uiso 1 1 calc R U . . .
C20 C 0.8333(3) 0.49487(14) 0.30328(15) 0.0361(7) Uani 1 1 d . . . . .
H20A H 0.839165 0.527823 0.333910 0.043 Uiso 1 1 calc R U . . .
H20B H 0.894079 0.462878 0.317899 0.043 Uiso 1 1 calc R U . . .
B1 B 0.6837(3) 0.41527(14) 0.24979(17) 0.0311(7) Uani 1 1 d . . . . .
O2 O 1.4130(2) 0.28993(11) 0.50426(11) 0.0427(5) Uani 1 1 d . . . . .
N4 N 1.0427(2) 0.27170(11) 0.51021(12) 0.0307(5) Uani 1 1 d . . . . .
N5 N 0.8404(2) 0.22417(11) 0.53995(12) 0.0317(5) Uani 1 1 d . . . . .
N6 N 0.8420(2) 0.28889(11) 0.45300(12) 0.0335(5) Uani 1 1 d . . . . .
C21 C 1.2896(3) 0.28336(13) 0.51188(15) 0.0326(6) Uani 1 1 d . . . . .
C22 C 1.2296(3) 0.29979(12) 0.57270(14) 0.0315(6) Uani 1 1 d . . . . .
C23 C 1.0891(3) 0.29151(12) 0.57032(14) 0.0287(6) Uani 1 1 d . . . . .
C24 C 1.0143(3) 0.30658(13) 0.62336(14) 0.0326(6) Uani 1 1 d . . . . .
H24 H 0.920968 0.301997 0.622665 0.039 Uiso 1 1 calc R U . . .
C25 C 1.0818(3) 0.32848(13) 0.67705(15) 0.0348(7) Uani 1 1 d . . . . .
H25 H 1.032389 0.338573 0.712471 0.042 Uiso 1 1 calc R U . . .
C26 C 1.2208(3) 0.33580(13) 0.67961(15) 0.0350(7) Uani 1 1 d . . . . .
H26 H 1.263802 0.349742 0.716573 0.042 Uiso 1 1 calc R U . . .
C27 C 1.2944(3) 0.32231(13) 0.62710(15) 0.0344(6) Uani 1 1 d . . . . .
H27 H 1.387322 0.328217 0.627929 0.041 Uiso 1 1 calc R U . . .
C28 C 0.9083(3) 0.26120(12) 0.50094(14) 0.0295(6) Uani 1 1 d . . . . .
C29 C 0.6985(3) 0.23303(15) 0.55515(16) 0.0379(7) Uani 1 1 d . . . . .
H29A H 0.645485 0.200592 0.536856 0.057 Uiso 1 1 calc R U . . .
H29B H 0.667702 0.271311 0.538169 0.057 Uiso 1 1 calc R U . . .
H29C H 0.689375 0.233002 0.600392 0.057 Uiso 1 1 calc R U . . .
C30 C 0.9077(3) 0.17617(13) 0.57666(15) 0.0359(7) Uani 1 1 d . . . . .
H30A H 0.906469 0.186204 0.620989 0.054 Uiso 1 1 calc R U . . .
H30B H 0.999433 0.172450 0.563647 0.054 Uiso 1 1 calc R U . . .
H30C H 0.861470 0.138248 0.569527 0.054 Uiso 1 1 calc R U . . .
C31 C 0.7231(3) 0.26287(16) 0.42042(16) 0.0406(7) Uani 1 1 d . . . . .
H31A H 0.643300 0.282602 0.435056 0.061 Uiso 1 1 calc R U . . .
H31B H 0.718349 0.220039 0.429340 0.061 Uiso 1 1 calc R U . . .
H31C H 0.729855 0.268906 0.375485 0.061 Uiso 1 1 calc R U . . .
C32 C 0.8839(3) 0.34908(14) 0.43037(16) 0.0385(7) Uani 1 1 d . . . . .
H32A H 0.911727 0.345920 0.387194 0.058 Uiso 1 1 calc R U . . .
H32B H 0.957846 0.363711 0.456464 0.058 Uiso 1 1 calc R U . . .
H32C H 0.809600 0.376981 0.432669 0.058 Uiso 1 1 calc R U . . .
C33 C 1.1730(3) 0.27302(13) 0.39193(14) 0.0323(6) Uani 1 1 d . . . . .
H33 H 1.155303 0.316884 0.389148 0.039 Uiso 1 1 calc R U . . .
C34 C 1.3175(3) 0.26109(13) 0.36869(15) 0.0353(7) Uani 1 1 d . . . . .
H34A H 1.321745 0.273172 0.324507 0.042 Uiso 1 1 calc R U . . .
H34B H 1.380059 0.286633 0.392829 0.042 Uiso 1 1 calc R U . . .
C35 C 1.3635(3) 0.19495(13) 0.37475(15) 0.0361(7) Uani 1 1 d . . . . .
H35A H 1.460393 0.193400 0.369417 0.043 Uiso 1 1 calc R U . . .
H35B H 1.321626 0.171625 0.340478 0.043 Uiso 1 1 calc R U . . .
C36 C 1.3305(3) 0.16415(13) 0.43826(15) 0.0362(7) Uani 1 1 d . . . . .
H36A H 1.398813 0.175985 0.469659 0.043 Uiso 1 1 calc R U . . .
H36B H 1.336990 0.120371 0.432762 0.043 Uiso 1 1 calc R U . . .
C37 C 1.1907(3) 0.17890(13) 0.46481(14) 0.0327(6) Uani 1 1 d . . . . .
H37 H 1.188745 0.164067 0.508646 0.039 Uiso 1 1 calc R U . . .
C38 C 1.0734(3) 0.14933(13) 0.42733(16) 0.0365(7) Uani 1 1 d . . . . .
H38A H 1.085782 0.105491 0.427758 0.044 Uiso 1 1 calc R U . . .
H38B H 0.990030 0.158144 0.448655 0.044 Uiso 1 1 calc R U . . .
C39 C 1.0592(3) 0.17058(13) 0.35856(15) 0.0357(7) Uani 1 1 d . . . . .
H39A H 0.973341 0.156361 0.341098 0.043 Uiso 1 1 calc R U . . .
H39B H 1.129932 0.151791 0.334312 0.043 Uiso 1 1 calc R U . . .
C40 C 1.0669(3) 0.23975(13) 0.35001(15) 0.0344(6) Uani 1 1 d . . . . .
H40A H 0.979008 0.256850 0.358543 0.041 Uiso 1 1 calc R U . . .
H40B H 1.085709 0.248208 0.305923 0.041 Uiso 1 1 calc R U . . .
B2 B 1.1726(3) 0.25350(15) 0.46593(17) 0.0320(7) Uani 1 1 d . . . . .
C46 C 0.7440(2) 0.42645(12) 0.88585(10) 0.0572(10) Uani 1 1 d G . . . .
H46 H 0.740615 0.402189 0.849659 0.069 Uiso 1 1 calc R U . . .
C41 C 0.6516(2) 0.41739(10) 0.93349(13) 0.0519(9) Uani 1 1 d G . . . .
H41 H 0.586518 0.387054 0.929170 0.062 Uiso 1 1 calc R U . . .
C42 C 0.6566(2) 0.45365(12) 0.98758(11) 0.0569(10) Uani 1 1 d G . . . .
H42 H 0.594850 0.447585 1.019450 0.068 Uiso 1 1 calc R U . . .
C43 C 0.7539(3) 0.49899(11) 0.99403(11) 0.0642(11) Uani 1 1 d G . . . .
H43 H 0.757277 0.523253 1.030219 0.077 Uiso 1 1 calc R U . . .
C44 C 0.8463(2) 0.50806(10) 0.94639(14) 0.0628(11) Uani 1 1 d G . . . .
H44 H 0.911374 0.538389 0.950709 0.075 Uiso 1 1 calc R U . . .
C45 C 0.8413(2) 0.47179(13) 0.89230(11) 0.0589(11) Uani 1 1 d G . . . .
H45 H 0.903045 0.477858 0.860429 0.071 Uiso 1 1 calc R U . . .
C47 C 0.2803(4) 0.58656(18) 0.4210(2) 0.0582(10) Uani 1 1 d . . . . .
H47 H 0.301624 0.620000 0.396101 0.070 Uiso 1 1 calc R U . . .
C48 C 0.3647(4) 0.5701(2) 0.4716(2) 0.0649(11) Uani 1 1 d . . . . .
H48 H 0.442314 0.592463 0.481161 0.078 Uiso 1 1 calc R U . . .
C49 C 0.3315(5) 0.5202(2) 0.5074(2) 0.0665(12) Uani 1 1 d . . . . .
H49 H 0.387357 0.508702 0.541466 0.080 Uiso 1 1 calc R U . . .
C50 C 0.2163(5) 0.4868(2) 0.4934(2) 0.0658(12) Uani 1 1 d . . . . .
H50 H 0.194946 0.453054 0.517807 0.079 Uiso 1 1 calc R U . . .
C51 C 0.1327(4) 0.50391(19) 0.4427(2) 0.0595(10) Uani 1 1 d . . . . .
H51 H 0.055077 0.481726 0.432765 0.071 Uiso 1 1 calc R U . . .
C52 C 0.1660(4) 0.55378(18) 0.4077(2) 0.0550(9) Uani 1 1 d . . . . .
H52 H 0.109472 0.565697 0.374046 0.066 Uiso 1 1 calc R U . . .

loop_
_atom_site_aniso_label
_atom_site_aniso_U_11
_atom_site_aniso_U_22
_atom_site_aniso_U_33
_atom_site_aniso_U_23
_atom_site_aniso_U_13
_atom_site_aniso_U_12
O1 0.0278(11) 0.0331(11) 0.0531(14) 0.0026(9) -0.0010(9) -0.0016(8)
N1 0.0249(12) 0.0249(11) 0.0372(13) -0.0002(9) 0.0021(9) 0.0007(9)
N2 0.0284(12) 0.0274(11) 0.0446(15) -0.0046(10) 0.0054(10) 0.0007(9)
N3 0.0265(12) 0.0307(12) 0.0407(14) -0.0037(10) 0.0005(10) 0.0004(9)
C1 0.0281(15) 0.0282(13) 0.0330(15) 0.0017(11) 0.0014(11) -0.0019(11)
C3 0.0297(14) 0.0298(14) 0.0297(15) 0.0011(11) 0.0017(11) -0.0002(11)
C2 0.0317(15) 0.0246(13) 0.0300(15) -0.0004(11) 0.0029(11) 0.0002(11)
C4 0.0290(14) 0.0261(13) 0.0379(16) 0.0006(11) 0.0024(12) 0.0004(11)
C5 0.0377(16) 0.0279(13) 0.0362(16) 0.0002(12) 0.0007(12) -0.0025(12)
C6 0.0369(16) 0.0274(14) 0.0411(17) -0.0006(12) -0.0003(13) 0.0053(12)
C7 0.0300(15) 0.0289(13) 0.0330(15) 0.0008(11) 0.0007(11) 0.0040(11)
C8 0.0273(14) 0.0238(13) 0.0417(17) 0.0011(11) 0.0048(12) -0.0027(11)
C9 0.0368(16) 0.0323(15) 0.0432(18) -0.0041(13) 0.0094(13) -0.0037(12)
C10 0.0323(16) 0.0317(15) 0.060(2) -0.0058(14) 0.0040(14) 0.0076(13)
C11 0.0298(16) 0.0330(15) 0.054(2) -0.0050(14) 0.0003(14) -0.0004(12)
C12 0.0335(16) 0.0373(15) 0.0404(17) -0.0018(13) 0.0004(13) -0.0019(13)
C13 0.0318(15) 0.0291(14) 0.0379(17) -0.0001(12) 0.0032(12) -0.0038(11)
C14 0.0282(15) 0.0316(14) 0.0476(19) -0.0031(13) 0.0045(13) -0.0028(12)
C15 0.0325(16) 0.0264(14) 0.0506(19) -0.0005(12) 0.0013(13) 0.0015(11)
C16 0.0337(15) 0.0286(14) 0.0400(17) 0.0032(12) -0.0003(12) -0.0005(12)
C17 0.0318(15) 0.0275(13) 0.0364(16) -0.0018(11) 0.0017(12) -0.0003(11)
C18 0.0295(15) 0.0340(15) 0.0419(17) 0.0041(13) 0.0051(12) -0.0009(12)
C19 0.0286(15) 0.0326(15) 0.0474(19) 0.0026(13) 0.0020(13) -0.0015(12)
C20 0.0343(16) 0.0311(14) 0.0427(18) -0.0041(12) -0.0010(13) -0.0019(12)
B1 0.0257(16) 0.0287(15) 0.0388(19) 0.0003(13) 0.0014(13) -0.0006(12)
O2 0.0263(11) 0.0509(13) 0.0511(14) -0.0087(10) 0.0042(9) -0.0033(9)
N4 0.0252(12) 0.0315(12) 0.0353(13) 0.0006(10) 0.0016(10) 0.0011(9)
N5 0.0252(12) 0.0322(12) 0.0379(14) 0.0014(10) 0.0035(10) -0.0035(10)
N6 0.0297(13) 0.0341(12) 0.0367(14) 0.0023(10) -0.0002(10) 0.0019(10)
C21 0.0277(15) 0.0284(14) 0.0418(17) -0.0016(12) 0.0034(12) -0.0021(11)
C22 0.0333(15) 0.0226(12) 0.0386(16) 0.0028(11) 0.0027(12) -0.0001(11)
C23 0.0296(14) 0.0237(12) 0.0328(15) 0.0030(11) 0.0009(11) 0.0016(11)
C24 0.0296(15) 0.0295(14) 0.0386(17) -0.0015(12) 0.0006(12) -0.0021(11)
C25 0.0379(16) 0.0299(14) 0.0368(17) -0.0007(12) 0.0022(13) 0.0015(12)
C26 0.0392(17) 0.0279(14) 0.0378(17) -0.0040(12) -0.0010(13) -0.0032(12)
C27 0.0323(15) 0.0301(14) 0.0406(17) 0.0005(12) -0.0012(12) -0.0013(12)
C28 0.0274(14) 0.0265(13) 0.0346(15) -0.0014(11) 0.0011(11) 0.0014(11)
C29 0.0282(15) 0.0443(17) 0.0415(18) 0.0000(14) 0.0041(13) -0.0039(13)
C30 0.0329(16) 0.0331(15) 0.0418(18) 0.0038(13) 0.0038(13) -0.0045(12)
C31 0.0324(16) 0.0523(19) 0.0371(17) 0.0014(14) -0.0034(13) 0.0013(14)
C32 0.0365(17) 0.0333(15) 0.0457(19) 0.0033(13) 0.0014(13) 0.0064(12)
C33 0.0306(15) 0.0264(13) 0.0401(17) 0.0016(12) 0.0050(12) 0.0012(11)
C34 0.0344(16) 0.0356(15) 0.0361(16) 0.0013(12) 0.0066(12) -0.0004(12)
C35 0.0305(15) 0.0363(15) 0.0417(18) -0.0021(13) 0.0051(13) 0.0035(12)
C36 0.0333(16) 0.0287(14) 0.0466(19) -0.0015(12) 0.0021(13) 0.0038(12)
C37 0.0332(15) 0.0311(14) 0.0339(16) 0.0036(12) 0.0023(12) 0.0005(12)
C38 0.0337(16) 0.0302(14) 0.0459(18) -0.0027(13) 0.0040(13) -0.0011(12)
C39 0.0350(16) 0.0333(14) 0.0390(17) -0.0048(12) 0.0016(13) -0.0022(12)
C40 0.0331(15) 0.0336(15) 0.0366(17) -0.0006(12) 0.0032(12) 0.0015(12)
B2 0.0239(15) 0.0292(15) 0.043(2) -0.0017(14) 0.0020(13) 0.0019(12)
C46 0.041(2) 0.078(3) 0.052(2) -0.0242(19) -0.0079(16) 0.0175(19)
C41 0.0333(17) 0.0389(17) 0.083(3) -0.0004(17) -0.0022(17) -0.0017(14)
C42 0.048(2) 0.066(2) 0.058(2) 0.0118(19) 0.0118(17) 0.0145(18)
C43 0.066(3) 0.057(2) 0.069(3) -0.022(2) -0.012(2) 0.015(2)
C44 0.049(2) 0.0393(19) 0.099(4) 0.007(2) -0.011(2) -0.0065(16)
C45 0.0325(18) 0.082(3) 0.063(3) 0.025(2) 0.0093(17) 0.0051(18)
C47 0.066(3) 0.049(2) 0.060(3) -0.0076(18) 0.010(2) 0.0118(19)
C48 0.048(2) 0.076(3) 0.071(3) -0.022(2) 0.007(2) 0.013(2)
C49 0.059(3) 0.090(3) 0.050(2) -0.012(2) -0.0003(19) 0.037(2)
C50 0.077(3) 0.063(2) 0.059(3) 0.007(2) 0.022(2) 0.026(2)
C51 0.053(2) 0.056(2) 0.069(3) -0.006(2) 0.0091(19) 0.0102(18)
C52 0.053(2) 0.054(2) 0.057(2) -0.0089(18) -0.0013(18) 0.0154(18)

loop_
_atom_type_symbol
_atom_type_description
_atom_type_scat_dispersion_real
_atom_type_scat_dispersion_imag
_atom_type_scat_source
C C 0.0181 0.0091 'International Tables Vol C Tables 4.2.6.8 and 6.1.1.4'
H H 0.0000 0.0000 'International Tables Vol C Tables 4.2.6.8 and 6.1.1.4'
B B 0.0090 0.0039 'International Tables Vol C Tables 4.2.6.8 and 6.1.1.4'
N N 0.0311 0.0180 'International Tables Vol C Tables 4.2.6.8 and 6.1.1.4'
O O 0.0492 0.0322 'International Tables Vol C Tables 4.2.6.8 and 6.1.1.4'

loop_
_exptl_crystal_face_index_h
_exptl_crystal_face_index_k
_exptl_crystal_face_index_l
_exptl_crystal_face_perp_dist
0 12 -8 0.0176
2 -12 6 0.0302
6 -3 -4 0.0436
-1 -12 -8 0.0226
-3 8 -8 0.0201
1 -7 -12 0.0227
-3 -13 -2 0.0234
-6 1 2 0.0369
-1 -7 12 0.0239
1 2 13 0.0195
3 13 3 0.0376
1 13 6 0.0244
0 6 -12 0.0132

loop_
_geom_angle_atom_site_label_1
_geom_angle_atom_site_label_2
_geom_angle_atom_site_label_3
_geom_angle
_geom_angle_site_symmetry_1
_geom_angle_site_symmetry_3
_geom_angle_publ_flag
C2 N1 B1 109.9(2) . . ?
C8 N1 C2 118.4(2) . . ?
C8 N1 B1 130.4(2) . . ?
C8 N2 C9 122.7(2) . . ?
C8 N2 C10 122.5(3) . . ?
C9 N2 C10 114.8(2) . . ?
C8 N3 C11 123.3(3) . . ?
C8 N3 C12 122.0(2) . . ?
C12 N3 C11 114.4(2) . . ?
O1 C1 C3 120.0(2) . . ?
O1 C1 B1 131.3(2) . . ?
C3 C1 B1 108.6(2) . . ?
C2 C3 C1 111.4(2) . . ?
C7 C3 C1 128.0(3) . . ?
C7 C3 C2 120.5(3) . . ?
C3 C2 N1 111.7(2) . . ?
C4 C2 N1 128.9(3) . . ?
C4 C2 C3 119.2(2) . . ?
C2 C4 H4 120.5 . . ?
C5 C4 C2 119.0(3) . . ?
C5 C4 H4 120.5 . . ?
C4 C5 H5 119.0 . . ?
C4 C5 C6 122.0(3) . . ?
C6 C5 H5 119.0 . . ?
C5 C6 H6 120.5 . . ?
C7 C6 C5 119.1(3) . . ?
C7 C6 H6 120.5 . . ?
C3 C7 H7 119.9 . . ?
C6 C7 C3 120.2(3) . . ?
C6 C7 H7 119.9 . . ?
N2 C8 N1 119.8(3) . . ?
N2 C8 N3 119.3(3) . . ?
N3 C8 N1 120.9(3) . . ?
N2 C9 H9A 109.5 . . ?
N2 C9 H9B 109.5 . . ?
N2 C9 H9C 109.5 . . ?
H9A C9 H9B 109.5 . . ?
H9A C9 H9C 109.5 . . ?
H9B C9 H9C 109.5 . . ?
N2 C10 H10A 109.5 . . ?
N2 C10 H10B 109.5 . . ?
N2 C10 H10C 109.5 . . ?
H10A C10 H10B 109.5 . . ?
H10A C10 H10C 109.5 . . ?
H10B C10 H10C 109.5 . . ?
N3 C11 H11A 109.5 . . ?
N3 C11 H11B 109.5 . . ?
N3 C11 H11C 109.5 . . ?
H11A C11 H11B 109.5 . . ?
H11A C11 H11C 109.5 . . ?
H11B C11 H11C 109.5 . . ?
N3 C12 H12A 109.5 . . ?
N3 C12 H12B 109.5 . . ?
N3 C12 H12C 109.5 . . ?
H12A C12 H12B 109.5 . . ?
H12A C12 H12C 109.5 . . ?
H12B C12 H12C 109.5 . . ?
C14 C13 H13 108.5 . . ?
C14 C13 B1 113.5(2) . . ?
C20 C13 H13 108.5 . . ?
C20 C13 C14 111.1(2) . . ?
C20 C13 B1 106.5(2) . . ?
B1 C13 H13 108.5 . . ?
C13 C14 H14A 108.2 . . ?
C13 C14 H14B 108.2 . . ?
H14A C14 H14B 107.3 . . ?
C15 C14 C13 116.4(2) . . ?
C15 C14 H14A 108.2 . . ?
C15 C14 H14B 108.2 . . ?
C14 C15 H15A 108.7 . . ?
C14 C15 H15B 108.7 . . ?
H15A C15 H15B 107.6 . . ?
C16 C15 C14 114.2(2) . . ?
C16 C15 H15A 108.7 . . ?
C16 C15 H15B 108.7 . . ?
C15 C16 H16A 108.9 . . ?
C15 C16 H16B 108.9 . . ?
C15 C16 C17 113.6(3) . . ?
H16A C16 H16B 107.7 . . ?
C17 C16 H16A 108.9 . . ?
C17 C16 H16B 108.9 . . ?
C16 C17 H17 108.2 . . ?
C16 C17 C18 113.4(2) . . ?
C16 C17 B1 110.8(2) . . ?
C18 C17 H17 108.2 . . ?
C18 C17 B1 107.9(2) . . ?
B1 C17 H17 108.2 . . ?
C17 C18 H18A 108.3 . . ?
C17 C18 H18B 108.3 . . ?
H18A C18 H18B 107.4 . . ?
C19 C18 C17 116.1(2) . . ?
C19 C18 H18A 108.3 . . ?
C19 C18 H18B 108.3 . . ?
C18 C19 H19A 108.3 . . ?
C18 C19 H19B 108.3 . . ?
H19A C19 H19B 107.4 . . ?
C20 C19 C18 116.1(2) . . ?
C20 C19 H19A 108.3 . . ?
C20 C19 H19B 108.3 . . ?
C13 C20 H20A 108.7 . . ?
C13 C20 H20B 108.7 . . ?
C19 C20 C13 114.4(3) . . ?
C19 C20 H20A 108.7 . . ?
C19 C20 H20B 108.7 . . ?
H20A C20 H20B 107.6 . . ?
C1 B1 N1 97.2(2) . . ?
C1 B1 C13 118.1(3) . . ?
C1 B1 C17 107.1(2) . . ?
C13 B1 N1 119.0(2) . . ?
C13 B1 C17 104.9(2) . . ?
C17 B1 N1 110.0(2) . . ?
C23 N4 B2 109.9(2) . . ?
C28 N4 C23 118.6(2) . . ?
C28 N4 B2 130.5(2) . . ?
C28 N5 C29 123.4(2) . . ?
C28 N5 C30 122.1(2) . . ?
C30 N5 C29 114.1(2) . . ?
C28 N6 C31 123.4(3) . . ?
C28 N6 C32 121.1(2) . . ?
C31 N6 C32 115.5(2) . . ?
O2 C21 C22 120.3(3) . . ?
O2 C21 B2 131.0(3) . . ?
C22 C21 B2 108.6(2) . . ?
C23 C22 C21 111.1(3) . . ?
C27 C22 C21 128.1(3) . . ?
C27 C22 C23 120.8(3) . . ?
C22 C23 N4 111.9(2) . . ?
C24 C23 N4 128.8(3) . . ?
C24 C23 C22 119.1(3) . . ?
C23 C24 H24 120.6 . . ?
C25 C24 C23 118.7(3) . . ?
C25 C24 H24 120.6 . . ?
C24 C25 H25 119.0 . . ?
C24 C25 C26 122.0(3) . . ?
C26 C25 H25 119.0 . . ?
C25 C26 H26 120.3 . . ?
C27 C26 C25 119.4(3) . . ?
C27 C26 H26 120.3 . . ?
C22 C27 H27 120.1 . . ?
C26 C27 C22 119.8(3) . . ?
C26 C27 H27 120.1 . . ?
N5 C28 N4 121.1(3) . . ?
N6 C28 N4 119.5(3) . . ?
N6 C28 N5 119.5(3) . . ?
N5 C29 H29A 109.5 . . ?
N5 C29 H29B 109.5 . . ?
N5 C29 H29C 109.5 . . ?
H29A C29 H29B 109.5 . . ?
H29A C29 H29C 109.5 . . ?
H29B C29 H29C 109.5 . . ?
N5 C30 H30A 109.5 . . ?
N5 C30 H30B 109.5 . . ?
N5 C30 H30C 109.5 . . ?
H30A C30 H30B 109.5 . . ?
H30A C30 H30C 109.5 . . ?
H30B C30 H30C 109.5 . . ?
N6 C31 H31A 109.5 . . ?
N6 C31 H31B 109.5 . . ?
N6 C31 H31C 109.5 . . ?
H31A C31 H31B 109.5 . . ?
H31A C31 H31C 109.5 . . ?
H31B C31 H31C 109.5 . . ?
N6 C32 H32A 109.5 . . ?
N6 C32 H32B 109.5 . . ?
N6 C32 H32C 109.5 . . ?
H32A C32 H32B 109.5 . . ?
H32A C32 H32C 109.5 . . ?
H32B C32 H32C 109.5 . . ?
C34 C33 H33 108.2 . . ?
C34 C33 B2 106.6(2) . . ?
C40 C33 H33 108.2 . . ?
C40 C33 C34 111.2(2) . . ?
C40 C33 B2 114.1(2) . . ?
B2 C33 H33 108.2 . . ?
C33 C34 H34A 108.7 . . ?
C33 C34 H34B 108.7 . . ?
H34A C34 H34B 107.6 . . ?
C35 C34 C33 114.3(2) . . ?
C35 C34 H34A 108.7 . . ?
C35 C34 H34B 108.7 . . ?
C34 C35 H35A 108.6 . . ?
C34 C35 H35B 108.6 . . ?
C34 C35 C36 114.8(2) . . ?
H35A C35 H35B 107.5 . . ?
C36 C35 H35A 108.6 . . ?
C36 C35 H35B 108.6 . . ?
C35 C36 H36A 108.3 . . ?
C35 C36 H36B 108.3 . . ?
C35 C36 C37 115.8(2) . . ?
H36A C36 H36B 107.4 . . ?
C37 C36 H36A 108.3 . . ?
C37 C36 H36B 108.3 . . ?
C36 C37 H37 108.2 . . ?
C36 C37 B2 108.2(2) . . ?
C38 C37 C36 113.6(3) . . ?
C38 C37 H37 108.2 . . ?
C38 C37 B2 110.3(2) . . ?
B2 C37 H37 108.2 . . ?
C37 C38 H38A 108.7 . . ?
C37 C38 H38B 108.7 . . ?
H38A C38 H38B 107.6 . . ?
C39 C38 C37 114.2(2) . . ?
C39 C38 H38A 108.7 . . ?
C39 C38 H38B 108.7 . . ?
C38 C39 H39A 108.7 . . ?
C38 C39 H39B 108.7 . . ?
C38 C39 C40 114.3(2) . . ?
H39A C39 H39B 107.6 . . ?
C40 C39 H39A 108.7 . . ?
C40 C39 H39B 108.7 . . ?
C33 C40 H40A 108.3 . . ?
C33 C40 H40B 108.3 . . ?
C39 C40 C33 116.0(3) . . ?
C39 C40 H40A 108.3 . . ?
C39 C40 H40B 108.3 . . ?
H40A C40 H40B 107.4 . . ?
C21 B2 N4 96.9(2) . . ?
C21 B2 C37 109.4(2) . . ?
C33 B2 N4 120.0(2) . . ?
C33 B2 C21 116.5(2) . . ?
C33 B2 C37 104.3(2) . . ?
C37 B2 N4 109.5(2) . . ?
C41 C46 H46 120.0 . . ?
C41 C46 C45 120.0 . . ?
C45 C46 H46 120.0 . . ?
C46 C41 H41 120.0 . . ?
C46 C41 C42 120.0 . . ?
C42 C41 H41 120.0 . . ?
C41 C42 H42 120.0 . . ?
C41 C42 C43 120.0 . . ?
C43 C42 H42 120.0 . . ?
C42 C43 H43 120.0 . . ?
C44 C43 C42 120.0 . . ?
C44 C43 H43 120.0 . . ?
C43 C44 H44 120.0 . . ?
C45 C44 C43 120.0 . . ?
C45 C44 H44 120.0 . . ?
C46 C45 H45 120.0 . . ?
C44 C45 C46 120.0 . . ?
C44 C45 H45 120.0 . . ?
C48 C47 H47 119.9 . . ?
C52 C47 H47 119.9 . . ?
C52 C47 C48 120.2(4) . . ?
C47 C48 H48 120.6 . . ?
C49 C48 C47 118.8(4) . . ?
C49 C48 H48 120.6 . . ?
C48 C49 H49 119.6 . . ?
C48 C49 C50 120.8(4) . . ?
C50 C49 H49 119.6 . . ?
C49 C50 H50 120.1 . . ?
C49 C50 C51 119.7(4) . . ?
C51 C50 H50 120.1 . . ?
C50 C51 H51 120.5 . . ?
C52 C51 C50 119.0(4) . . ?
C52 C51 H51 120.5 . . ?
C47 C52 H52 119.3 . . ?
C51 C52 C47 121.5(4) . . ?
C51 C52 H52 119.3 . . ?

loop_
_geom_bond_atom_site_label_1
_geom_bond_atom_site_label_2
_geom_bond_distance
_geom_bond_site_symmetry_2
_geom_bond_publ_flag
O1 C1 1.237(3) . ?
N1 C2 1.410(3) . ?
N1 C8 1.365(4) . ?
N1 B1 1.665(4) . ?
N2 C8 1.338(4) . ?
N2 C9 1.456(4) . ?
N2 C10 1.469(4) . ?
N3 C8 1.342(4) . ?
N3 C11 1.469(4) . ?
N3 C12 1.458(4) . ?
C1 C3 1.481(4) . ?
C1 B1 1.617(4) . ?
C3 C2 1.401(4) . ?
C3 C7 1.399(4) . ?
C2 C4 1.397(4) . ?
C4 H4 0.9300 . ?
C4 C5 1.388(4) . ?
C5 H5 0.9300 . ?
C5 C6 1.390(4) . ?
C6 H6 0.9300 . ?
C6 C7 1.374(4) . ?
C7 H7 0.9300 . ?
C9 H9A 0.9600 . ?
C9 H9B 0.9600 . ?
C9 H9C 0.9600 . ?
C10 H10A 0.9600 . ?
C10 H10B 0.9600 . ?
C10 H10C 0.9600 . ?
C11 H11A 0.9600 . ?
C11 H11B 0.9600 . ?
C11 H11C 0.9600 . ?
C12 H12A 0.9600 . ?
C12 H12B 0.9600 . ?
C12 H12C 0.9600 . ?
C13 H13 0.9800 . ?
C13 C14 1.548(4) . ?
C13 C20 1.545(4) . ?
C13 B1 1.620(4) . ?
C14 H14A 0.9700 . ?
C14 H14B 0.9700 . ?
C14 C15 1.530(5) . ?
C15 H15A 0.9700 . ?
C15 H15B 0.9700 . ?
C15 C16 1.522(4) . ?
C16 H16A 0.9700 . ?
C16 H16B 0.9700 . ?
C16 C17 1.531(4) . ?
C17 H17 0.9800 . ?
C17 C18 1.552(4) . ?
C17 B1 1.644(4) . ?
C18 H18A 0.9700 . ?
C18 H18B 0.9700 . ?
C18 C19 1.543(4) . ?
C19 H19A 0.9700 . ?
C19 H19B 0.9700 . ?
C19 C20 1.532(4) . ?
C20 H20A 0.9700 . ?
C20 H20B 0.9700 . ?
O2 C21 1.246(3) . ?
N4 C23 1.405(4) . ?
N4 C28 1.361(4) . ?
N4 B2 1.658(4) . ?
N5 C28 1.348(4) . ?
N5 C29 1.463(4) . ?
N5 C30 1.458(4) . ?
N6 C28 1.337(4) . ?
N6 C31 1.464(4) . ?
N6 C32 1.468(4) . ?
C21 C22 1.472(4) . ?
C21 B2 1.630(4) . ?
C22 C23 1.404(4) . ?
C22 C27 1.390(4) . ?
C23 C24 1.397(4) . ?
C24 H24 0.9300 . ?
C24 C25 1.386(4) . ?
C25 H25 0.9300 . ?
C25 C26 1.387(4) . ?
C26 H26 0.9300 . ?
C26 C27 1.373(4) . ?
C27 H27 0.9300 . ?
C29 H29A 0.9600 . ?
C29 H29B 0.9600 . ?
C29 H29C 0.9600 . ?
C30 H30A 0.9600 . ?
C30 H30B 0.9600 . ?
C30 H30C 0.9600 . ?
C31 H31A 0.9600 . ?
C31 H31B 0.9600 . ?
C31 H31C 0.9600 . ?
C32 H32A 0.9600 . ?
C32 H32B 0.9600 . ?
C32 H32C 0.9600 . ?
C33 H33 0.9800 . ?
C33 C34 1.548(4) . ?
C33 C40 1.540(4) . ?
C33 B2 1.617(5) . ?
C34 H34A 0.9700 . ?
C34 H34B 0.9700 . ?
C34 C35 1.526(4) . ?
C35 H35A 0.9700 . ?
C35 H35B 0.9700 . ?
C35 C36 1.542(4) . ?
C36 H36A 0.9700 . ?
C36 H36B 0.9700 . ?
C36 C37 1.542(4) . ?
C37 H37 0.9800 . ?
C37 C38 1.533(4) . ?
C37 B2 1.647(4) . ?
C38 H38A 0.9700 . ?
C38 H38B 0.9700 . ?
C38 C39 1.525(4) . ?
C39 H39A 0.9700 . ?
C39 H39B 0.9700 . ?
C39 C40 1.531(4) . ?
C40 H40A 0.9700 . ?
C40 H40B 0.9700 . ?
C46 H46 0.9300 . ?
C46 C41 1.3900 . ?
C46 C45 1.3900 . ?
C41 H41 0.9300 . ?
C41 C42 1.3900 . ?
C42 H42 0.9300 . ?
C42 C43 1.3900 . ?
C43 H43 0.9300 . ?
C43 C44 1.3900 . ?
C44 H44 0.9300 . ?
C44 C45 1.3900 . ?
C45 H45 0.9300 . ?
C47 H47 0.9300 . ?
C47 C48 1.385(6) . ?
C47 C52 1.366(6) . ?
C48 H48 0.9300 . ?
C48 C49 1.375(7) . ?
C49 H49 0.9300 . ?
C49 C50 1.382(7) . ?
C50 H50 0.9300 . ?
C50 C51 1.385(6) . ?
C51 H51 0.9300 . ?
C51 C52 1.365(6) . ?
C52 H52 0.9300 . ?

loop_
_geom_torsion_atom_site_label_1
_geom_torsion_atom_site_label_2
_geom_torsion_atom_site_label_3
_geom_torsion_atom_site_label_4
_geom_torsion
_geom_torsion_site_symmetry_1
_geom_torsion_site_symmetry_2
_geom_torsion_site_symmetry_3
_geom_torsion_site_symmetry_4
_geom_torsion_publ_flag
O1 C1 C3 C2 177.8(3) . . . . ?
O1 C1 C3 C7 1.4(5) . . . . ?
O1 C1 B1 N1 -174.9(3) . . . . ?
O1 C1 B1 C13 -46.5(5) . . . . ?
O1 C1 B1 C17 71.6(4) . . . . ?
N1 C2 C4 C5 -174.0(3) . . . . ?
C1 C3 C2 N1 -1.4(3) . . . . ?
C1 C3 C2 C4 -176.7(3) . . . . ?
C1 C3 C7 C6 176.0(3) . . . . ?
C3 C1 B1 N1 9.8(3) . . . . ?
C3 C1 B1 C13 138.3(3) . . . . ?
C3 C1 B1 C17 -103.7(3) . . . . ?
C3 C2 C4 C5 0.4(4) . . . . ?
C2 N1 C8 N2 130.7(3) . . . . ?
C2 N1 C8 N3 -49.6(4) . . . . ?
C2 N1 B1 C1 -10.9(3) . . . . ?
C2 N1 B1 C13 -138.8(3) . . . . ?
C2 N1 B1 C17 100.3(3) . . . . ?
C2 C3 C7 C6 -0.1(4) . . . . ?
C2 C4 C5 C6 -0.7(5) . . . . ?
C4 C5 C6 C7 0.6(5) . . . . ?
C5 C6 C7 C3 -0.2(4) . . . . ?
C7 C3 C2 N1 175.3(3) . . . . ?
C7 C3 C2 C4 0.0(4) . . . . ?
C8 N1 C2 C3 176.8(3) . . . . ?
C8 N1 C2 C4 -8.4(4) . . . . ?
C8 N1 B1 C1 -177.5(3) . . . . ?
C8 N1 B1 C13 54.7(4) . . . . ?
C8 N1 B1 C17 -66.3(4) . . . . ?
C9 N2 C8 N1 -31.5(4) . . . . ?
C9 N2 C8 N3 148.9(3) . . . . ?
C10 N2 C8 N1 150.6(3) . . . . ?
C10 N2 C8 N3 -29.0(4) . . . . ?
C11 N3 C8 N1 146.9(3) . . . . ?
C11 N3 C8 N2 -33.5(4) . . . . ?
C12 N3 C8 N1 -26.7(4) . . . . ?
C12 N3 C8 N2 152.9(3) . . . . ?
C13 C14 C15 C16 41.4(4) . . . . ?
C14 C13 C20 C19 -65.9(3) . . . . ?
C14 C13 B1 N1 -69.9(3) . . . . ?
C14 C13 B1 C1 172.7(2) . . . . ?
C14 C13 B1 C17 53.5(3) . . . . ?
C14 C15 C16 C17 -48.1(3) . . . . ?
C15 C16 C17 C18 -62.0(3) . . . . ?
C15 C16 C17 B1 59.5(3) . . . . ?
C16 C17 C18 C19 73.8(3) . . . . ?
C16 C17 B1 N1 69.0(3) . . . . ?
C16 C17 B1 C1 173.6(2) . . . . ?
C16 C17 B1 C13 -60.1(3) . . . . ?
C17 C18 C19 C20 37.3(4) . . . . ?
C18 C17 B1 N1 -166.3(2) . . . . ?
C18 C17 B1 C1 -61.7(3) . . . . ?
C18 C17 B1 C13 64.6(3) . . . . ?
C18 C19 C20 C13 -41.5(4) . . . . ?
C20 C13 C14 C15 73.4(3) . . . . ?
C20 C13 B1 N1 167.5(2) . . . . ?
C20 C13 B1 C1 50.2(3) . . . . ?
C20 C13 B1 C17 -69.0(3) . . . . ?
B1 N1 C2 C3 8.4(3) . . . . ?
B1 N1 C2 C4 -176.8(3) . . . . ?
B1 N1 C8 N2 -63.7(4) . . . . ?
B1 N1 C8 N3 116.0(3) . . . . ?
B1 C1 C3 C2 -6.4(3) . . . . ?
B1 C1 C3 C7 177.3(3) . . . . ?
B1 C13 C14 C15 -46.6(3) . . . . ?
B1 C13 C20 C19 58.1(3) . . . . ?
B1 C17 C18 C19 -49.2(3) . . . . ?
O2 C21 C22 C23 177.3(3) . . . . ?
O2 C21 C22 C27 -1.1(5) . . . . ?
O2 C21 B2 N4 -173.8(3) . . . . ?
O2 C21 B2 C33 -45.3(4) . . . . ?
O2 C21 B2 C37 72.6(4) . . . . ?
N4 C23 C24 C25 -176.4(3) . . . . ?
C21 C22 C23 N4 -1.9(3) . . . . ?
C21 C22 C23 C24 -178.1(2) . . . . ?
C21 C22 C27 C26 179.3(3) . . . . ?
C22 C21 B2 N4 10.8(3) . . . . ?
C22 C21 B2 C33 139.4(3) . . . . ?
C22 C21 B2 C37 -102.7(3) . . . . ?
C22 C23 C24 C25 -0.9(4) . . . . ?
C23 N4 C28 N5 -52.9(4) . . . . ?
C23 N4 C28 N6 125.9(3) . . . . ?
C23 N4 B2 C21 -12.2(3) . . . . ?
C23 N4 B2 C33 -138.3(3) . . . . ?
C23 N4 B2 C37 101.3(3) . . . . ?
C23 C22 C27 C26 1.0(4) . . . . ?
C23 C24 C25 C26 0.0(4) . . . . ?
C24 C25 C26 C27 1.4(4) . . . . ?
C25 C26 C27 C22 -1.9(4) . . . . ?
C27 C22 C23 N4 176.6(2) . . . . ?
C27 C22 C23 C24 0.4(4) . . . . ?
C28 N4 C23 C22 179.4(2) . . . . ?
C28 N4 C23 C24 -4.8(4) . . . . ?
C28 N4 B2 C21 179.6(3) . . . . ?
C28 N4 B2 C33 53.5(4) . . . . ?
C28 N4 B2 C37 -66.9(4) . . . . ?
C29 N5 C28 N4 147.7(3) . . . . ?
C29 N5 C28 N6 -31.1(4) . . . . ?
C30 N5 C28 N4 -24.5(4) . . . . ?
C30 N5 C28 N6 156.6(3) . . . . ?
C31 N6 C28 N4 150.9(3) . . . . ?
C31 N6 C28 N5 -30.2(4) . . . . ?
C32 N6 C28 N4 -30.3(4) . . . . ?
C32 N6 C28 N5 148.6(3) . . . . ?
C33 C34 C35 C36 -44.3(4) . . . . ?
C34 C33 C40 C39 73.4(3) . . . . ?
C34 C33 B2 N4 168.8(2) . . . . ?
C34 C33 B2 C21 52.5(3) . . . . ?
C34 C33 B2 C37 -68.2(3) . . . . ?
C34 C35 C36 C37 40.4(4) . . . . ?
C35 C36 C37 C38 71.5(3) . . . . ?
C35 C36 C37 B2 -51.3(3) . . . . ?
C36 C37 C38 C39 -62.7(3) . . . . ?
C36 C37 B2 N4 -165.9(2) . . . . ?
C36 C37 B2 C21 -60.8(3) . . . . ?
C36 C37 B2 C33 64.5(3) . . . . ?
C37 C38 C39 C40 -47.0(4) . . . . ?
C38 C37 B2 N4 69.2(3) . . . . ?
C38 C37 B2 C21 174.3(2) . . . . ?
C38 C37 B2 C33 -60.4(3) . . . . ?
C38 C39 C40 C33 40.3(4) . . . . ?
C40 C33 C34 C35 -65.4(3) . . . . ?
C40 C33 B2 N4 -68.0(3) . . . . ?
C40 C33 B2 C21 175.7(2) . . . . ?
C40 C33 B2 C37 55.0(3) . . . . ?
B2 N4 C23 C22 9.6(3) . . . . ?
B2 N4 C23 C24 -174.6(3) . . . . ?
B2 N4 C28 N5 114.4(3) . . . . ?
B2 N4 C28 N6 -66.7(4) . . . . ?
B2 C21 C22 C23 -6.7(3) . . . . ?
B2 C21 C22 C27 174.9(3) . . . . ?
B2 C33 C34 C35 59.6(3) . . . . ?
B2 C33 C40 C39 -47.3(3) . . . . ?
B2 C37 C38 C39 59.1(3) . . . . ?
C46 C41 C42 C43 0.0 . . . . ?
C41 C46 C45 C44 0.0 . . . . ?
C41 C42 C43 C44 0.0 . . . . ?
C42 C43 C44 C45 0.0 . . . . ?
C43 C44 C45 C46 0.0 . . . . ?
C45 C46 C41 C42 0.0 . . . . ?
C47 C48 C49 C50 0.0(6) . . . . ?
C48 C47 C52 C51 -1.0(6) . . . . ?
C48 C49 C50 C51 -0.2(6) . . . . ?
C49 C50 C51 C52 -0.2(6) . . . . ?
C50 C51 C52 C47 0.8(6) . . . . ?
C52 C47 C48 C49 0.6(6) . . . . ?

loop_
_exptl_oxdiff_crystal_face_indexfrac_h
_exptl_oxdiff_crystal_face_indexfrac_k
_exptl_oxdiff_crystal_face_indexfrac_l
_exptl_oxdiff_crystal_face_x
_exptl_oxdiff_crystal_face_y
_exptl_oxdiff_crystal_face_z
0.3861 11.6657 -7.8262 -0.1243 -0.5231 -0.8432
2.2168 -11.9305 5.6754 0.0299 0.1296 0.9911
6.1074 -2.9901 -3.5275 -0.1992 -0.8292 0.5222
-0.5684 -11.7080 -7.6662 -0.8816 0.2116 0.4220
-3.4900 7.8262 -8.4980 -0.3696 0.0875 -0.9251
1.4404 -6.6719 -11.7648 -0.9442 -0.2801 0.1733
-2.7242 -12.7810 -1.5900 -0.5673 0.6643 0.4868
-6.3733 1.3773 1.6624 0.0216 0.8662 -0.4992
-0.9464 -6.7676 11.9145 0.5338 0.5621 0.6317
0.5438 1.7716 13.4889 0.9391 0.1743 0.2960
2.6608 12.5399 3.0467 0.6524 -0.6177 -0.4391
0.5952 12.7868 5.8635 0.8002 -0.2822 -0.5292
-0.1856 6.3949 -12.2018 -0.5873 -0.4051 -0.7007
